data_1516451
loop_
_publ_author_name
'Salata, Michael R.'
'Marks, Tobin J.'

_publ_section_title
;
 Catalyst Nuclearity Effects in Olefin Polymerization. Enhanced Activity
 and Comonomer Enchainment in Ethylene + Olefin Copolymerizations Mediated
 by Bimetallic Group 4 Phenoxyiminato Catalysts
;
_journal_issue 6
_journal_name_full Macromolecules
_journal_page_first 1920
_journal_paper_doi 10.1021/ma8020745
_journal_volume 42
_journal_year 2009
_chemical_formula_moiety 'C42 H58 N2 O2 Si2'
_chemical_formula_sum 'C42 H58 N2 O2 Si2'
_chemical_formula_weight 679.08
_chemical_name_systematic
; 
 ? 
;
_space_group_IT_number 9
_symmetry_cell_setting monoclinic
_symmetry_space_group_name_Hall 'C -2yc'
_symmetry_space_group_name_H-M 'C 1 c 1'
_atom_sites_solution_hydrogens geom
_atom_sites_solution_primary direct
_atom_sites_solution_secondary difmap
_audit_creation_method SHELXL-97
_cell_angle_alpha 90.00
_cell_angle_beta 109.311(3)
_cell_angle_gamma 90.00
_cell_formula_units_Z 4
_cell_length_a 26.914(6)
_cell_length_b 9.765(2)
_cell_length_c 16.289(4)
_cell_measurement_reflns_used 9137
_cell_measurement_temperature 153(2)
_cell_measurement_theta_max 28.78
_cell_measurement_theta_min 1.60
_cell_volume 4040.1(16)
_computing_cell_refinement 'Bruker SMART'
_computing_data_collection 'Bruker SMART'
_computing_data_reduction 'Bruker SHELXTL'
_computing_molecular_graphics 'Bruker SHELXTL'
_computing_publication_material 'Bruker SHELXTL'
_computing_structure_refinement 'SHELXL-97 (Sheldrick, 1997)'
_computing_structure_solution 'SHELXS-97 (Sheldrick, 1990)'
_diffrn_ambient_temperature 153(2)
_diffrn_measured_fraction_theta_full 0.929
_diffrn_measured_fraction_theta_max 0.929
_diffrn_measurement_device_type 'CCD area detector'
_diffrn_measurement_method 'omega scans'
_diffrn_radiation_monochromator graphite
_diffrn_radiation_source 'fine-focus sealed tube'
_diffrn_radiation_type MoK\a
_diffrn_radiation_wavelength 0.71073
_diffrn_reflns_av_R_equivalents 0.0828
_diffrn_reflns_av_sigmaI/netI 0.0726
_diffrn_reflns_limit_h_max 34
_diffrn_reflns_limit_h_min -35
_diffrn_reflns_limit_k_max 12
_diffrn_reflns_limit_k_min -12
_diffrn_reflns_limit_l_max 21
_diffrn_reflns_limit_l_min -21
_diffrn_reflns_number 18255
_diffrn_reflns_theta_full 28.78
_diffrn_reflns_theta_max 28.78
_diffrn_reflns_theta_min 1.60
_exptl_absorpt_coefficient_mu 0.123
_exptl_absorpt_correction_T_max 0.99153
_exptl_absorpt_correction_T_min 0.94954
_exptl_absorpt_correction_type integration
_exptl_absorpt_process_details 'Bruker-AXS, 2003'
_exptl_crystal_colour yellow
_exptl_crystal_density_diffrn 1.116
_exptl_crystal_density_method 'not measured'
_exptl_crystal_description plate
_exptl_crystal_F_000 1472
_exptl_crystal_size_max 0.598
_exptl_crystal_size_mid 0.232
_exptl_crystal_size_min 0.070
_refine_diff_density_max 0.474
_refine_diff_density_min -0.184
_refine_diff_density_rms 0.053
_refine_ls_abs_structure_details 'Flack H D (1983), Acta Cryst. A39, 876-881'
_refine_ls_abs_structure_Flack 0.04(8)
_refine_ls_extinction_method none
_refine_ls_goodness_of_fit_ref 1.033
_refine_ls_hydrogen_treatment constr
_refine_ls_matrix_type full
_refine_ls_number_parameters 447
_refine_ls_number_reflns 9137
_refine_ls_number_restraints 2
_refine_ls_restrained_S_all 1.033
_refine_ls_R_factor_all 0.0533
_refine_ls_R_factor_gt 0.0462
_refine_ls_shift/su_max 0.000
_refine_ls_shift/su_mean 0.000
_refine_ls_structure_factor_coef Fsqd
_refine_ls_weighting_details 'calc w=1/[\s^2^(Fo^2^)+(0.0678P)^2^+0.0000P] where P=(Fo^2^+2Fc^2^)/3'
_refine_ls_weighting_scheme calc
_refine_ls_wR_factor_gt 0.1123
_refine_ls_wR_factor_ref 0.1191
_reflns_number_gt 8105
_reflns_number_total 9137
_reflns_threshold_expression >2sigma(I)
_cod_data_source_file ma8020745_si_002.cif
_cod_data_source_block ftms2fi2
_cod_depositor_comments
;
The following automatic conversions were performed:

'_symmetry_cell_setting' value 'Monoclinic' changed to 'monoclinic'
according to
/usr/data/users/saulius/automatic-downloads/retrospective/ACS/lib/dictionaries/cif_core.dic
dictionary named 'cif_core.dic' version 2.4.2 from 2011-04-26.

Automatic conversion script
Id: cif_fix_values 2281 2013-09-26 08:29:07Z andrius 
;
_cod_original_cell_volume 4040.1(15)
_cod_original_sg_symbol_H-M Cc
_cod_database_code 1516451

loop_
_symmetry_equiv_pos_as_xyz
'x, y, z'
'x, -y, z+1/2'
'x+1/2, y+1/2, z'
'x+1/2, -y+1/2, z+1/2'

loop_
_atom_site_label
_atom_site_type_symbol
_atom_site_fract_x
_atom_site_fract_y
_atom_site_fract_z
_atom_site_U_iso_or_equiv
_atom_site_adp_type
_atom_site_occupancy
_atom_site_symmetry_multiplicity
_atom_site_calc_flag
_atom_site_refinement_flags
C1 C -0.15652(8) 0.1862(2) 0.98857(13) 0.0252(4) Uani 1 1 d .
C2 C -0.19570(8) 0.1213(2) 0.91983(13) 0.0277(4) Uani 1 1 d .
C3 C -0.21923(8) 0.1881(2) 0.83103(13) 0.0317(4) Uani 1 1 d .
H3 H -0.2056 0.2840 0.8354 0.038 Uiso 1 1 calc R
C4 C -0.20159(12) 0.1132(3) 0.76350(16) 0.0495(6) Uani 1 1 d .
H4A H -0.2149 0.0190 0.7574 0.074 Uiso 1 1 calc R
H4B H -0.1630 0.1119 0.7821 0.074 Uiso 1 1 calc R
H4C H -0.2155 0.1604 0.7074 0.074 Uiso 1 1 calc R
C5 C -0.27939(9) 0.1952(3) 0.80270(17) 0.0444(6) Uani 1 1 d .
H5A H -0.2937 0.1024 0.8002 0.067 Uiso 1 1 calc R
H5B H -0.2931 0.2377 0.7451 0.067 Uiso 1 1 calc R
H5C H -0.2898 0.2499 0.8447 0.067 Uiso 1 1 calc R
C6 C -0.21318(8) -0.0068(2) 0.93535(14) 0.0320(4) Uani 1 1 d .
H6 H -0.2389 -0.0529 0.8893 0.038 Uiso 1 1 calc R
C7 C -0.19409(8) -0.0693(2) 1.01619(15) 0.0322(4) Uani 1 1 d .
H7 H -0.2067 -0.1571 1.0252 0.039 Uiso 1 1 calc R
C8 C -0.15621(9) -0.0022(2) 1.08425(14) 0.0318(4) Uani 1 1 d .
H8 H -0.1433 -0.0444 1.1398 0.038 Uiso 1 1 calc R
C9 C -0.13716(8) 0.1260(2) 1.07165(14) 0.0281(4) Uani 1 1 d .
C10 C -0.09641(8) 0.1989(2) 1.14598(14) 0.0330(4) Uani 1 1 d .
H10 H -0.0997 0.2992 1.1328 0.040 Uiso 1 1 calc R
C11 C -0.10468(11) 0.1783(3) 1.23406(15) 0.0458(6) Uani 1 1 d .
H11A H -0.0973 0.0827 1.2525 0.069 Uiso 1 1 calc R
H11B H -0.1412 0.2003 1.2284 0.069 Uiso 1 1 calc R
H11C H -0.0808 0.2386 1.2775 0.069 Uiso 1 1 calc R
C12 C -0.04062(9) 0.1548(3) 1.15088(17) 0.0431(6) Uani 1 1 d .
H12A H -0.0336 0.1860 1.0986 0.065 Uiso 1 1 calc R
H12B H -0.0379 0.0547 1.1547 0.065 Uiso 1 1 calc R
H12C H -0.0148 0.1954 1.2025 0.065 Uiso 1 1 calc R
C13 C -0.09981(7) 0.3454(2) 0.95668(12) 0.0263(4) Uani 1 1 d .
H13 H -0.0827 0.2716 0.9389 0.032 Uiso 1 1 calc R
C14 C -0.07969(7) 0.4856(2) 0.95768(12) 0.0242(4) Uani 1 1 d .
C15 C -0.10280(8) 0.5932(2) 0.99021(13) 0.0288(4) Uani 1 1 d .
H15 H -0.1309 0.5737 1.0115 0.035 Uiso 1 1 calc R
C16 C -0.08565(8) 0.7241(2) 0.99176(13) 0.0286(4) Uani 1 1 d .
H16 H -0.1034 0.7957 1.0101 0.034 Uiso 1 1 calc R
C17 C -0.03737(7) 0.5140(2) 0.92882(12) 0.0225(4) Uani 1 1 d .
C18 C -0.11289(8) 0.4199(3) 0.73749(15) 0.0392(5) Uani 1 1 d .
H18A H -0.1182 0.5170 0.7476 0.059 Uiso 1 1 calc R
H18B H -0.1321 0.3635 0.7667 0.059 Uiso 1 1 calc R
H18C H -0.1260 0.4011 0.6749 0.059 Uiso 1 1 calc R
C19 C -0.03036(11) 0.1933(2) 0.77395(18) 0.0452(6) Uani 1 1 d .
H19A H -0.0500 0.1424 0.8050 0.068 Uiso 1 1 calc R
H19B H 0.0073 0.1735 0.8001 0.068 Uiso 1 1 calc R
H19C H -0.0424 0.1656 0.7127 0.068 Uiso 1 1 calc R
C20 C -0.00533(9) 0.4777(3) 0.72308(15) 0.0386(5) Uani 1 1 d .
H20A H 0.0316 0.4490 0.7429 0.058 Uiso 1 1 calc R
H20B H -0.0075 0.5755 0.7349 0.058 Uiso 1 1 calc R
H20C H -0.0209 0.4610 0.6604 0.058 Uiso 1 1 calc R
C21 C -0.01449(7) 0.6475(2) 0.93918(11) 0.0216(3) Uani 1 1 d .
C22 C -0.04144(7) 0.7550(2) 0.96619(12) 0.0232(4) Uani 1 1 d .
C23 C -0.02398(7) 0.8917(2) 0.96777(13) 0.0257(4) Uani 1 1 d .
H23 H -0.0424 0.9631 0.9850 0.031 Uiso 1 1 calc R
C24 C 0.01919(7) 0.9220(2) 0.94470(12) 0.0249(4) Uani 1 1 d .
H24 H 0.0292 1.0150 0.9428 0.030 Uiso 1 1 calc R
C25 C 0.04923(7) 0.8172(2) 0.92365(12) 0.0226(4) Uani 1 1 d .
C26 C 0.03370(7) 0.68177(19) 0.92356(11) 0.0218(4) Uani 1 1 d .
C27 C 0.08220(11) 0.4187(3) 1.0652(2) 0.0567(8) Uani 1 1 d .
H27A H 0.0528 0.3560 1.0386 0.085 Uiso 1 1 calc R
H27B H 0.0698 0.4960 1.0915 0.085 Uiso 1 1 calc R
H27C H 0.1100 0.3700 1.1102 0.085 Uiso 1 1 calc R
C28 C 0.12369(13) 0.3500(3) 0.9121(2) 0.0599(8) Uani 1 1 d .
H28A H 0.1293 0.3930 0.8615 0.090 Uiso 1 1 calc R
H28B H 0.0942 0.2857 0.8924 0.090 Uiso 1 1 calc R
H28C H 0.1556 0.3006 0.9459 0.090 Uiso 1 1 calc R
C29 C 0.16851(9) 0.5852(3) 1.03464(18) 0.0477(6) Uani 1 1 d .
H29A H 0.1593 0.6639 1.0640 0.072 Uiso 1 1 calc R
H29B H 0.1836 0.6177 0.9910 0.072 Uiso 1 1 calc R
H29C H 0.1944 0.5281 1.0775 0.072 Uiso 1 1 calc R
C30 C 0.09661(7) 0.8539(2) 0.90269(12) 0.0238(4) Uani 1 1 d .
H30 H 0.1158 0.7842 0.8858 0.029 Uiso 1 1 calc R
C31 C 0.15806(7) 1.00971(19) 0.88533(13) 0.0246(4) Uani 1 1 d .
C32 C 0.15256(8) 1.0563(2) 0.80126(13) 0.0292(4) Uani 1 1 d .
C33 C 0.09878(8) 1.0565(3) 0.73001(14) 0.0342(5) Uani 1 1 d .
H33 H 0.0713 1.0522 0.7589 0.041 Uiso 1 1 calc R
C34 C 0.09242(10) 0.9309(3) 0.67253(17) 0.0437(6) Uani 1 1 d .
H34A H 0.0960 0.8482 0.7081 0.065 Uiso 1 1 calc R
H34B H 0.1196 0.9313 0.6447 0.065 Uiso 1 1 calc R
H34C H 0.0575 0.9322 0.6278 0.065 Uiso 1 1 calc R
C35 C 0.08919(12) 1.1867(3) 0.67467(17) 0.0494(6) Uani 1 1 d .
H35A H 0.0519 1.1919 0.6389 0.074 Uiso 1 1 calc R
H35B H 0.1109 1.1846 0.6368 0.074 Uiso 1 1 calc R
H35C H 0.0986 1.2670 0.7128 0.074 Uiso 1 1 calc R
C36 C 0.19731(9) 1.0987(3) 0.78329(15) 0.0377(5) Uani 1 1 d .
H36 H 0.1941 1.1310 0.7267 0.045 Uiso 1 1 calc R
C37 C 0.24635(9) 1.0946(3) 0.84670(16) 0.0429(6) Uani 1 1 d .
H37 H 0.2767 1.1217 0.8335 0.051 Uiso 1 1 calc R
C38 C 0.25088(8) 1.0507(3) 0.92913(15) 0.0399(5) Uani 1 1 d .
H38 H 0.2847 1.0498 0.9724 0.048 Uiso 1 1 calc R
C39 C 0.20774(8) 1.0078(2) 0.95140(13) 0.0294(4) Uani 1 1 d .
C40 C 0.21491(8) 0.9699(2) 1.04530(14) 0.0326(4) Uani 1 1 d .
H40 H 0.1815 0.9270 1.0469 0.039 Uiso 1 1 calc R
C41 C 0.25995(9) 0.8675(3) 1.08360(16) 0.0402(5) Uani 1 1 d .
H41A H 0.2934 0.9097 1.0858 0.060 Uiso 1 1 calc R
H41B H 0.2538 0.7855 1.0469 0.060 Uiso 1 1 calc R
H41C H 0.2614 0.8420 1.1425 0.060 Uiso 1 1 calc R
C42 C 0.22498(13) 1.0987(3) 1.10163(17) 0.0506(6) Uani 1 1 d .
H42A H 0.1947 1.1605 1.0804 0.076 Uiso 1 1 calc R
H42B H 0.2566 1.1450 1.0985 0.076 Uiso 1 1 calc R
H42C H 0.2301 1.0734 1.1621 0.076 Uiso 1 1 calc R
N1 N -0.13999(6) 0.32194(18) 0.97939(11) 0.0271(3) Uani 1 1 d .
N2 N 0.11226(6) 0.97640(18) 0.90672(11) 0.0269(3) Uani 1 1 d .
O1 O -0.01897(5) 0.41151(13) 0.88908(8) 0.0241(3) Uani 1 1 d .
O2 O 0.06457(5) 0.58159(14) 0.90787(9) 0.0252(3) Uani 1 1 d .
Si1 Si -0.04163(2) 0.37862(6) 0.78168(3) 0.02739(12) Uani 1 1 d .
Si2 Si 0.10867(2) 0.48300(6) 0.98066(4) 0.03137(14) Uani 1 1 d .

loop_
_atom_site_aniso_label
_atom_site_aniso_U_11
_atom_site_aniso_U_22
_atom_site_aniso_U_33
_atom_site_aniso_U_23
_atom_site_aniso_U_13
_atom_site_aniso_U_12
C1 0.0260(9) 0.0230(9) 0.0313(9) -0.0016(7) 0.0159(7) -0.0020(7)
C2 0.0294(9) 0.0266(10) 0.0307(10) -0.0014(8) 0.0147(8) -0.0006(8)
C3 0.0334(10) 0.0320(11) 0.0308(10) 0.0007(8) 0.0120(8) -0.0020(9)
C4 0.0635(16) 0.0571(17) 0.0325(12) 0.0031(11) 0.0221(11) 0.0113(13)
C5 0.0366(11) 0.0493(15) 0.0444(13) 0.0071(11) 0.0096(10) 0.0038(11)
C6 0.0304(10) 0.0288(11) 0.0381(11) -0.0026(8) 0.0130(8) -0.0054(8)
C7 0.0344(10) 0.0241(10) 0.0422(12) 0.0010(8) 0.0185(9) -0.0043(8)
C8 0.0363(11) 0.0274(10) 0.0341(10) 0.0045(8) 0.0150(9) 0.0016(8)
C9 0.0290(9) 0.0245(10) 0.0339(10) -0.0001(8) 0.0147(8) 0.0023(8)
C10 0.0373(11) 0.0255(10) 0.0328(10) 0.0023(8) 0.0069(8) -0.0001(8)
C11 0.0608(15) 0.0405(13) 0.0322(12) 0.0008(10) 0.0100(11) -0.0024(12)
C12 0.0353(11) 0.0369(13) 0.0486(14) 0.0022(10) 0.0023(10) -0.0013(10)
C13 0.0269(9) 0.0260(10) 0.0275(9) -0.0007(7) 0.0111(7) -0.0035(8)
C14 0.0218(9) 0.0240(10) 0.0264(9) 0.0013(7) 0.0074(7) -0.0023(7)
C15 0.0240(9) 0.0331(11) 0.0331(10) -0.0036(8) 0.0148(8) -0.0027(8)
C16 0.0267(9) 0.0298(10) 0.0326(10) -0.0040(8) 0.0142(8) 0.0026(8)
C17 0.0234(8) 0.0215(9) 0.0232(9) 0.0002(7) 0.0085(7) 0.0014(7)
C18 0.0281(10) 0.0523(15) 0.0337(11) 0.0044(10) 0.0055(8) -0.0016(10)
C19 0.0573(15) 0.0284(12) 0.0495(14) -0.0102(10) 0.0172(12) -0.0008(11)
C20 0.0388(12) 0.0474(14) 0.0321(11) 0.0051(10) 0.0152(9) -0.0028(10)
C21 0.0210(8) 0.0232(9) 0.0210(8) 0.0011(7) 0.0075(7) 0.0008(7)
C22 0.0231(8) 0.0245(9) 0.0223(8) -0.0017(7) 0.0078(6) 0.0008(7)
C23 0.0246(9) 0.0236(10) 0.0295(10) -0.0027(7) 0.0099(7) 0.0030(7)
C24 0.0259(9) 0.0203(9) 0.0293(10) -0.0014(7) 0.0101(7) -0.0015(7)
C25 0.0223(8) 0.0231(9) 0.0231(9) 0.0007(7) 0.0084(7) -0.0010(7)
C26 0.0217(8) 0.0217(9) 0.0222(8) 0.0013(7) 0.0077(7) 0.0023(7)
C27 0.0462(14) 0.0633(19) 0.0533(16) 0.0290(14) 0.0065(12) -0.0005(13)
C28 0.0610(16) 0.0429(15) 0.0616(17) -0.0154(13) 0.0012(13) 0.0291(13)
C29 0.0333(11) 0.0464(15) 0.0563(16) -0.0052(12) 0.0053(11) -0.0007(11)
C30 0.0235(8) 0.0224(9) 0.0278(9) 0.0001(7) 0.0115(7) 0.0004(7)
C31 0.0249(9) 0.0190(9) 0.0340(10) -0.0038(7) 0.0153(8) -0.0027(7)
C32 0.0305(10) 0.0274(11) 0.0326(10) -0.0040(8) 0.0144(8) 0.0003(8)
C33 0.0320(10) 0.0399(12) 0.0324(10) 0.0000(9) 0.0131(8) 0.0042(9)
C34 0.0371(11) 0.0417(14) 0.0464(13) -0.0054(11) 0.0061(10) -0.0058(10)
C35 0.0613(15) 0.0422(14) 0.0359(12) 0.0018(11) 0.0042(11) 0.0067(12)
C36 0.0408(12) 0.0434(13) 0.0353(11) 0.0005(9) 0.0214(9) -0.0028(10)
C37 0.0345(11) 0.0560(16) 0.0464(14) -0.0037(11) 0.0245(10) -0.0129(11)
C38 0.0256(10) 0.0555(15) 0.0408(12) -0.0043(11) 0.0138(9) -0.0084(10)
C39 0.0275(10) 0.0295(10) 0.0331(11) -0.0035(8) 0.0127(8) -0.0060(8)
C40 0.0278(9) 0.0385(12) 0.0326(11) -0.0011(9) 0.0117(8) -0.0039(9)
C41 0.0315(10) 0.0452(14) 0.0441(13) 0.0025(10) 0.0126(9) 0.0010(10)
C42 0.0727(18) 0.0454(15) 0.0395(13) -0.0043(11) 0.0264(12) 0.0006(13)
N1 0.0262(8) 0.0252(8) 0.0309(9) 0.0018(7) 0.0108(7) -0.0028(7)
N2 0.0249(8) 0.0253(9) 0.0339(9) -0.0021(7) 0.0141(7) -0.0031(7)
O1 0.0272(6) 0.0198(6) 0.0280(7) -0.0025(5) 0.0128(5) -0.0014(5)
O2 0.0249(6) 0.0212(7) 0.0329(7) -0.0001(5) 0.0142(5) 0.0008(5)
Si1 0.0302(3) 0.0243(3) 0.0291(3) -0.0022(2) 0.0118(2) -0.0019(2)
Si2 0.0273(3) 0.0242(3) 0.0404(3) -0.0016(2) 0.0081(2) 0.0040(2)

loop_
_atom_type_symbol
_atom_type_description
_atom_type_scat_dispersion_real
_atom_type_scat_dispersion_imag
_atom_type_scat_source
C C 0.0033 0.0016 'International Tables Vol C Tables 4.2.6.8 and 6.1.1.4'
H H 0.0000 0.0000 'International Tables Vol C Tables 4.2.6.8 and 6.1.1.4'
N N 0.0061 0.0033 'International Tables Vol C Tables 4.2.6.8 and 6.1.1.4'
O O 0.0106 0.0060 'International Tables Vol C Tables 4.2.6.8 and 6.1.1.4'
Si Si 0.0817 0.0704 'International Tables Vol C Tables 4.2.6.8 and 6.1.1.4'

loop_
_geom_angle_atom_site_label_1
_geom_angle_atom_site_label_2
_geom_angle_atom_site_label_3
_geom_angle
C9 C1 C2 121.15(18)
C9 C1 N1 117.48(17)
C2 C1 N1 120.93(18)
C6 C2 C1 118.05(19)
C6 C2 C3 120.01(19)
C1 C2 C3 121.93(18)
C2 C3 C4 110.47(18)
C2 C3 C5 111.84(18)
C4 C3 C5 110.8(2)
C7 C6 C2 121.9(2)
C6 C7 C8 119.4(2)
C9 C8 C7 120.8(2)
C8 C9 C1 118.66(19)
C8 C9 C10 120.58(19)
C1 C9 C10 120.76(18)
C9 C10 C11 113.23(19)
C9 C10 C12 110.21(19)
C11 C10 C12 110.8(2)
N1 C13 C14 120.58(18)
C17 C14 C15 119.24(17)
C17 C14 C13 121.30(17)
C15 C14 C13 119.44(17)
C16 C15 C14 121.30(18)
C15 C16 C22 120.59(18)
O1 C17 C14 118.46(17)
O1 C17 C21 120.89(16)
C14 C17 C21 120.64(17)
C22 C21 C17 117.73(16)
C22 C21 C26 117.54(17)
C17 C21 C26 124.72(17)
C23 C22 C16 120.16(17)
C23 C22 C21 120.11(17)
C16 C22 C21 119.73(18)
C24 C23 C22 120.51(18)
C23 C24 C25 121.04(18)
C26 C25 C24 119.60(17)
C26 C25 C30 121.15(16)
C24 C25 C30 119.25(17)
O2 C26 C25 118.88(16)
O2 C26 C21 120.45(17)
C25 C26 C21 120.67(16)
N2 C30 C25 121.31(17)
C32 C31 C39 121.03(17)
C32 C31 N2 119.48(18)
C39 C31 N2 119.21(17)
C36 C32 C31 118.81(19)
C36 C32 C33 120.53(19)
C31 C32 C33 120.63(18)
C34 C33 C32 110.65(18)
C34 C33 C35 110.2(2)
C32 C33 C35 112.5(2)
C37 C36 C32 120.8(2)
C38 C37 C36 119.6(2)
C37 C38 C39 122.4(2)
C38 C39 C31 117.32(19)
C38 C39 C40 119.72(19)
C31 C39 C40 122.84(18)
C39 C40 C42 110.0(2)
C39 C40 C41 112.76(18)
C42 C40 C41 109.4(2)
C13 N1 C1 121.56(18)
C30 N2 C31 120.28(17)
C17 O1 Si1 124.56(12)
C26 O2 Si2 127.82(12)
O1 Si1 C19 104.29(10)
O1 Si1 C20 111.42(9)
C19 Si1 C20 110.55(12)
O1 Si1 C18 109.54(9)
C19 Si1 C18 111.01(12)
C20 Si1 C18 109.92(11)
O2 Si2 C28 102.82(11)
O2 Si2 C29 109.12(11)
C28 Si2 C29 109.70(15)
O2 Si2 C27 111.30(11)
C28 Si2 C27 115.21(17)
C29 Si2 C27 108.49(14)

loop_
_geom_bond_atom_site_label_1
_geom_bond_atom_site_label_2
_geom_bond_distance
C1 C9 1.408(3)
C1 C2 1.410(3)
C1 N1 1.421(3)
C2 C6 1.389(3)
C2 C3 1.521(3)
C3 C4 1.522(3)
C3 C5 1.532(3)
C6 C7 1.387(3)
C7 C8 1.397(3)
C8 C9 1.393(3)
C9 C10 1.516(3)
C10 C11 1.536(3)
C10 C12 1.539(3)
C13 N1 1.274(3)
C13 C14 1.471(3)
C14 C17 1.396(3)
C14 C15 1.411(3)
C15 C16 1.356(3)
C16 C22 1.417(3)
C17 O1 1.370(2)
C17 C21 1.427(3)
C18 Si1 1.856(2)
C19 Si1 1.846(2)
C20 Si1 1.849(2)
C21 C22 1.426(3)
C21 C26 1.441(2)
C22 C23 1.412(3)
C23 C24 1.367(3)
C24 C25 1.415(3)
C25 C26 1.386(3)
C25 C30 1.470(3)
C26 O2 1.361(2)
C27 Si2 1.857(3)
C28 Si2 1.843(3)
C29 Si2 1.851(3)
C30 N2 1.262(3)
C31 C32 1.404(3)
C31 C39 1.412(3)
C31 N2 1.425(2)
C32 C36 1.393(3)
C32 C33 1.527(3)
C33 C34 1.518(3)
C33 C35 1.530(4)
C36 C37 1.382(4)
C37 C38 1.376(4)
C38 C39 1.391(3)
C39 C40 1.523(3)
C40 C42 1.527(4)
C40 C41 1.536(3)
O1 Si1 1.6822(15)
O2 Si2 1.6765(15)
